data_1502360
loop_
_publ_author_name
'Fa\~nan\'as, Francisco J'
'Arto, Tamara'
'Mendoza, Abraham'
'Rodr\'iguez, F\'elix'

_publ_section_title
;
 Synthesis of 2,5-dihydropyridine derivatives by gold-catalyzed reactions
 of \b-ketoesters and propargylamines.
;
_journal_issue 16
_journal_name_full 'Organic letters'
_journal_page_first 4184
_journal_page_last 4187
_journal_paper_doi 10.1021/ol201655u
_journal_volume 13
_journal_year 2011
_chemical_formula_moiety 'C18 H21 N O2'
_chemical_formula_sum 'C18 H21 N O2'
_chemical_formula_weight 283.36
_chemical_name_systematic
;
 ?
;
_space_group_IT_number 14
_symmetry_cell_setting monoclinic
_symmetry_space_group_name_Hall '-P 2ybc'
_symmetry_space_group_name_H-M 'P 1 21/c 1'
_atom_sites_solution_hydrogens geom
_atom_sites_solution_primary direct
_atom_sites_solution_secondary difmap
_audit_creation_method SHELXL-97
_cell_angle_alpha 90.00
_cell_angle_beta 90.963(4)
_cell_angle_gamma 90.00
_cell_formula_units_Z 4
_cell_length_a 12.6439(6)
_cell_length_b 9.4682(4)
_cell_length_c 12.7332(5)
_cell_measurement_reflns_used 4158
_cell_measurement_temperature 293(2)
_cell_measurement_theta_max 68.2571
_cell_measurement_theta_min 3.4687
_cell_volume 1524.14(11)
_computing_structure_refinement 'SHELXL-97 (Sheldrick, 2008)'
_diffrn_ambient_temperature 297.9
_diffrn_detector_area_resol_mean 8.2640
_diffrn_measured_fraction_theta_full 0.958
_diffrn_measured_fraction_theta_max 0.958
_diffrn_measurement_device_type 'Xcalibur, Onyx, Nova'
_diffrn_measurement_method '\w scans'
_diffrn_radiation_monochromator mirror
_diffrn_radiation_source 'Nova (Cu) X-ray Source'
_diffrn_radiation_type CuK\a
_diffrn_radiation_wavelength 1.54184
_diffrn_reflns_av_R_equivalents 0.0556
_diffrn_reflns_av_sigmaI/netI 0.0487
_diffrn_reflns_limit_h_max 15
_diffrn_reflns_limit_h_min -13
_diffrn_reflns_limit_k_max 11
_diffrn_reflns_limit_k_min -10
_diffrn_reflns_limit_l_max 11
_diffrn_reflns_limit_l_min -15
_diffrn_reflns_number 7522
_diffrn_reflns_theta_full 68.38
_diffrn_reflns_theta_max 68.38
_diffrn_reflns_theta_min 3.50
_diffrn_standards_number 7909
_exptl_absorpt_coefficient_mu 0.633
_exptl_absorpt_correction_T_max 1.00000
_exptl_absorpt_correction_T_min 0.55958
_exptl_absorpt_correction_type multi-scan
_exptl_absorpt_process_details
;
CrysAlisPro, Oxford Diffraction Ltd.,
Version 1.171.34.36 (release 02-08-2010 CrysAlis171 .NET)
(compiled Aug  2 2010,13:00:58)
Empirical absorption correction using spherical harmonics,
 implemented in SCALE3 ABSPACK scaling algorithm.
;
_exptl_crystal_density_diffrn 1.235
_exptl_crystal_density_method 'not measured'
_exptl_crystal_F_000 608
_exptl_crystal_size_max 0.3089
_exptl_crystal_size_mid 0.2024
_exptl_crystal_size_min 0.0923
_refine_diff_density_max 0.303
_refine_diff_density_min -0.486
_refine_diff_density_rms 0.094
_refine_ls_extinction_method none
_refine_ls_goodness_of_fit_ref 1.126
_refine_ls_hydrogen_treatment noref
_refine_ls_matrix_type full
_refine_ls_number_parameters 191
_refine_ls_number_reflns 2688
_refine_ls_number_restraints 0
_refine_ls_restrained_S_all 1.126
_refine_ls_R_factor_all 0.1117
_refine_ls_R_factor_gt 0.0847
_refine_ls_shift/su_max 0.000
_refine_ls_shift/su_mean 0.000
_refine_ls_structure_factor_coef Fsqd
_refine_ls_weighting_details 'calc w=1/[\s^2^(Fo^2^)+(0.1617P)^2^+0.3718P] where P=(Fo^2^+2Fc^2^)/3'
_refine_ls_weighting_scheme calc
_refine_ls_wR_factor_gt 0.2328
_refine_ls_wR_factor_ref 0.2773
_reflns_number_gt 1886
_reflns_number_total 2688
_reflns_threshold_expression >2\s(I)
_cod_data_source_file ol201655u_si_002.cif
_cod_data_source_block xn11075_tas9
_cod_database_code 1502360

loop_
_symmetry_equiv_pos_as_xyz
'x, y, z'
'-x, y+1/2, -z+1/2'
'-x, -y, -z'
'x, -y-1/2, z-1/2'

loop_
_atom_site_label
_atom_site_type_symbol
_atom_site_fract_x
_atom_site_fract_y
_atom_site_fract_z
_atom_site_U_iso_or_equiv
_atom_site_adp_type
_atom_site_occupancy
_atom_site_symmetry_multiplicity
_atom_site_calc_flag
_atom_site_refinement_flags
O001 O 0.64984(17) 0.0855(2) 0.73463(17) 0.0596(7) Uani 1 1 d .
O002 O 0.5788(2) 0.1796(3) 0.87762(19) 0.0700(8) Uani 1 1 d .
N003 N 0.8926(2) 0.2374(3) 0.7179(2) 0.0543(7) Uani 1 1 d .
C004 C 0.8290(2) 0.0312(3) 0.8727(2) 0.0460(8) Uani 1 1 d .
C005 C 0.7701(2) 0.1722(3) 0.8640(2) 0.0435(8) Uani 1 1 d .
C006 C 0.9031(3) 0.0014(3) 0.8040(2) 0.0547(9) Uani 1 1 d .
H006 H 0.9377 -0.0850 0.8107 0.066 Uiso 1 1 calc R
C007 C 0.8201(3) 0.2688(3) 0.7811(2) 0.0497(8) Uani 1 1 d .
C008 C 0.8069(3) -0.0672(3) 0.9615(2) 0.0485(8) Uani 1 1 d .
C009 C 0.7057(3) -0.0927(3) 0.9984(3) 0.0570(9) Uani 1 1 d .
H009 H 0.6485 -0.0451 0.9682 0.068 Uiso 1 1 calc R
C010 C 0.7736(3) 0.2502(3) 0.9715(2) 0.0521(9) Uani 1 1 d .
H01A H 0.7309 0.1979 1.0207 0.063 Uiso 1 1 calc R
H01B H 0.8459 0.2494 0.9981 0.063 Uiso 1 1 calc R
C011 C 0.6557(3) 0.1479(3) 0.8286(2) 0.0476(8) Uani 1 1 d .
C012 C 0.8909(3) -0.1398(3) 1.0100(3) 0.0567(9) Uani 1 1 d .
H012 H 0.9595 -0.1244 0.9876 0.068 Uiso 1 1 calc R
C013 C 0.9349(3) 0.0951(4) 0.7174(3) 0.0608(9) Uani 1 1 d .
H01C H 1.0115 0.1015 0.7186 0.073 Uiso 1 1 calc R
H01D H 0.9140 0.0508 0.6516 0.073 Uiso 1 1 calc R
C014 C 0.7724(3) -0.2589(3) 1.1259(3) 0.0643(10) Uani 1 1 d .
H014 H 0.7610 -0.3226 1.1802 0.077 Uiso 1 1 calc R
C015 C 0.8731(3) -0.2340(4) 1.0905(3) 0.0658(11) Uani 1 1 d .
H015 H 0.9301 -0.2814 1.1214 0.079 Uiso 1 1 calc R
C016 C 0.7783(3) 0.4177(3) 0.7793(3) 0.0622(10) Uani 1 1 d .
H01E H 0.7039 0.4165 0.7596 0.075 Uiso 1 1 calc R
H01F H 0.8156 0.4720 0.7271 0.075 Uiso 1 1 calc R
C017 C 0.7348(3) 0.4026(3) 0.9686(3) 0.0594(9) Uani 1 1 d .
H01G H 0.6595 0.4039 0.9532 0.071 Uiso 1 1 calc R
H01H H 0.7464 0.4454 1.0371 0.071 Uiso 1 1 calc R
C018 C 0.5444(3) 0.0568(4) 0.6918(3) 0.0668(10) Uani 1 1 d .
H01I H 0.4989 0.0261 0.7479 0.080 Uiso 1 1 calc R
H01J H 0.5485 -0.0193 0.6410 0.080 Uiso 1 1 calc R
C019 C 0.6886(3) -0.1878(3) 1.0793(3) 0.0620(10) Uani 1 1 d .
H019 H 0.6202 -0.2038 1.1024 0.074 Uiso 1 1 calc R
C020 C 0.7920(3) 0.4883(4) 0.8863(3) 0.0679(10) Uani 1 1 d .
H02A H 0.8666 0.4947 0.9048 0.081 Uiso 1 1 calc R
H02B H 0.7633 0.5833 0.8836 0.081 Uiso 1 1 calc R
C021 C 0.4976(4) 0.1837(5) 0.6403(3) 0.0801(12) Uani 1 1 d .
H02C H 0.4849 0.2549 0.6922 0.120 Uiso 1 1 calc R
H02D H 0.4321 0.1585 0.6061 0.120 Uiso 1 1 calc R
H02E H 0.5457 0.2197 0.5892 0.120 Uiso 1 1 calc R

loop_
_atom_site_aniso_label
_atom_site_aniso_U_11
_atom_site_aniso_U_22
_atom_site_aniso_U_33
_atom_site_aniso_U_23
_atom_site_aniso_U_13
_atom_site_aniso_U_12
O001 0.0598(15) 0.0648(15) 0.0537(13) -0.0137(11) -0.0147(11) 0.0033(11)
O002 0.0646(17) 0.0880(19) 0.0574(15) -0.0098(13) -0.0008(13) 0.0078(14)
N003 0.0665(19) 0.0559(16) 0.0404(14) -0.0037(11) -0.0022(13) -0.0010(13)
C004 0.0557(19) 0.0384(15) 0.0435(15) -0.0033(12) -0.0113(14) -0.0003(13)
C005 0.0548(19) 0.0373(15) 0.0382(15) -0.0008(11) -0.0052(13) -0.0009(13)
C006 0.065(2) 0.0488(18) 0.0501(17) -0.0071(14) -0.0057(16) 0.0080(15)
C007 0.065(2) 0.0446(16) 0.0395(16) -0.0005(13) -0.0102(15) -0.0021(15)
C008 0.059(2) 0.0362(14) 0.0496(17) -0.0022(12) -0.0101(15) -0.0001(13)
C009 0.066(2) 0.0462(17) 0.059(2) 0.0047(15) -0.0079(17) 0.0006(16)
C010 0.072(2) 0.0434(17) 0.0402(16) -0.0055(12) -0.0105(15) 0.0040(15)
C011 0.061(2) 0.0428(16) 0.0385(16) -0.0005(12) -0.0060(15) 0.0068(15)
C012 0.064(2) 0.0417(16) 0.064(2) 0.0050(14) -0.0120(16) 0.0010(15)
C013 0.069(2) 0.064(2) 0.0494(18) -0.0086(16) 0.0047(16) 0.0068(18)
C014 0.091(3) 0.0405(17) 0.061(2) 0.0082(15) -0.011(2) -0.0094(18)
C015 0.082(3) 0.0436(18) 0.071(2) 0.0110(16) -0.021(2) -0.0001(17)
C016 0.079(3) 0.0448(18) 0.063(2) 0.0121(15) 0.0015(18) 0.0037(17)
C017 0.076(2) 0.0444(18) 0.058(2) -0.0078(15) -0.0009(17) 0.0034(16)
C018 0.064(2) 0.065(2) 0.072(2) -0.0087(18) -0.0196(18) -0.0062(18)
C019 0.072(2) 0.0504(19) 0.063(2) 0.0039(16) -0.0010(18) -0.0072(17)
C020 0.088(3) 0.0399(17) 0.076(2) -0.0027(16) 0.006(2) -0.0033(17)
C021 0.084(3) 0.084(3) 0.071(3) 0.007(2) -0.019(2) 0.005(2)

loop_
_atom_type_symbol
_atom_type_description
_atom_type_scat_dispersion_real
_atom_type_scat_dispersion_imag
_atom_type_scat_source
C C 0.0181 0.0091 'International Tables Vol C Tables 4.2.6.8 and 6.1.1.4'
H H 0.0000 0.0000 'International Tables Vol C Tables 4.2.6.8 and 6.1.1.4'
N N 0.0311 0.0180 'International Tables Vol C Tables 4.2.6.8 and 6.1.1.4'
O O 0.0492 0.0322 'International Tables Vol C Tables 4.2.6.8 and 6.1.1.4'

loop_
_geom_angle_atom_site_label_1
_geom_angle_atom_site_label_2
_geom_angle_atom_site_label_3
_geom_angle
C011 O001 C018 117.1(3)
C007 N003 C013 119.5(3)
C006 C004 C008 120.7(3)
C006 C004 C005 119.2(3)
C008 C004 C005 120.0(3)
C011 C005 C004 110.4(2)
C011 C005 C007 106.5(2)
C004 C005 C007 111.2(3)
C011 C005 C010 110.2(3)
C004 C005 C010 110.1(2)
C007 C005 C010 108.4(2)
C004 C006 C013 124.7(3)
C004 C006 H006 117.6
C013 C006 H006 117.6
N003 C007 C016 117.9(3)
N003 C007 C005 127.4(3)
C016 C007 C005 114.7(3)
C009 C008 C012 117.5(3)
C009 C008 C004 123.2(3)
C012 C008 C004 119.3(3)
C019 C009 C008 121.3(3)
C019 C009 H009 119.4
C008 C009 H009 119.4
C017 C010 C005 115.1(2)
C017 C010 H01A 108.5
C005 C010 H01A 108.5
C017 C010 H01B 108.5
C005 C010 H01B 108.5
H01A C010 H01B 107.5
O002 C011 O001 122.8(3)
O002 C011 C005 125.4(3)
O001 C011 C005 111.7(3)
C015 C012 C008 120.9(4)
C015 C012 H012 119.5
C008 C012 H012 119.5
N003 C013 C006 116.8(3)
N003 C013 H01C 108.1
C006 C013 H01C 108.1
N003 C013 H01D 108.1
C006 C013 H01D 108.1
H01C C013 H01D 107.3
C015 C014 C019 118.9(3)
C015 C014 H014 120.6
C019 C014 H014 120.6
C014 C015 C012 121.0(3)
C014 C015 H015 119.5
C012 C015 H015 119.5
C007 C016 C020 111.3(3)
C007 C016 H01E 109.4
C020 C016 H01E 109.4
C007 C016 H01F 109.4
C020 C016 H01F 109.4
H01E C016 H01F 108.0
C020 C017 C010 111.5(3)
C020 C017 H01G 109.3
C010 C017 H01G 109.3
C020 C017 H01H 109.3
C010 C017 H01H 109.3
H01G C017 H01H 108.0
O001 C018 C021 111.7(3)
O001 C018 H01I 109.3
C021 C018 H01I 109.3
O001 C018 H01J 109.3
C021 C018 H01J 109.3
H01I C018 H01J 107.9
C014 C019 C009 120.4(4)
C014 C019 H019 119.8
C009 C019 H019 119.8
C017 C020 C016 109.5(3)
C017 C020 H02A 109.8
C016 C020 H02A 109.8
C017 C020 H02B 109.8
C016 C020 H02B 109.8
H02A C020 H02B 108.2
C018 C021 H02C 109.5
C018 C021 H02D 109.5
H02C C021 H02D 109.5
C018 C021 H02E 109.5
H02C C021 H02E 109.5
H02D C021 H02E 109.5

loop_
_geom_bond_atom_site_label_1
_geom_bond_atom_site_label_2
_geom_bond_distance
O001 C011 1.335(4)
O001 C018 1.457(4)
O002 C011 1.202(4)
N003 C007 1.265(4)
N003 C013 1.449(4)
C004 C006 1.324(5)
C004 C008 1.495(4)
C004 C005 1.532(4)
C005 C011 1.525(5)
C005 C007 1.541(4)
C005 C010 1.555(4)
C006 C013 1.476(5)
C006 H006 0.9300
C007 C016 1.506(4)
C008 C009 1.391(5)
C008 C012 1.399(4)
C009 C019 1.389(5)
C009 H009 0.9300
C010 C017 1.524(4)
C010 H01A 0.9700
C010 H01B 0.9700
C012 C015 1.380(5)
C012 H012 0.9300
C013 H01C 0.9700
C013 H01D 0.9700
C014 C015 1.379(5)
C014 C019 1.381(5)
C014 H014 0.9300
C015 H015 0.9300
C016 C020 1.525(5)
C016 H01E 0.9700
C016 H01F 0.9700
C017 C020 1.518(5)
C017 H01G 0.9700
C017 H01H 0.9700
C018 C021 1.487(5)
C018 H01I 0.9700
C018 H01J 0.9700
C019 H019 0.9300
C020 H02A 0.9700
C020 H02B 0.9700
C021 H02C 0.9600
C021 H02D 0.9600
C021 H02E 0.9600

loop_
_geom_torsion_atom_site_label_1
_geom_torsion_atom_site_label_2
_geom_torsion_atom_site_label_3
_geom_torsion_atom_site_label_4
_geom_torsion
C006 C004 C005 C011 110.0(3)
C008 C004 C005 C011 -73.3(3)
C006 C004 C005 C007 -8.0(4)
C008 C004 C005 C007 168.7(2)
C006 C004 C005 C010 -128.1(3)
C008 C004 C005 C010 48.5(3)
C008 C004 C006 C013 -176.4(3)
C005 C004 C006 C013 0.2(5)
C013 N003 C007 C016 179.9(3)
C013 N003 C007 C005 1.8(5)
C011 C005 C007 N003 -112.9(4)
C004 C005 C007 N003 7.4(4)
C010 C005 C007 N003 128.5(3)
C011 C005 C007 C016 68.9(3)
C004 C005 C007 C016 -170.8(2)
C010 C005 C007 C016 -49.6(4)
C006 C004 C008 C009 -142.6(3)
C005 C004 C008 C009 40.8(4)
C006 C004 C008 C012 36.4(4)
C005 C004 C008 C012 -140.1(3)
C012 C008 C009 C019 -0.8(5)
C004 C008 C009 C019 178.3(3)
C011 C005 C010 C017 -68.3(4)
C004 C005 C010 C017 169.7(3)
C007 C005 C010 C017 47.9(4)
C018 O001 C011 O002 0.4(5)
C018 O001 C011 C005 -179.8(3)
C004 C005 C011 O002 119.4(3)
C007 C005 C011 O002 -119.8(3)
C010 C005 C011 O002 -2.5(4)
C004 C005 C011 O001 -60.4(3)
C007 C005 C011 O001 60.5(3)
C010 C005 C011 O001 177.8(2)
C009 C008 C012 C015 0.7(5)
C004 C008 C012 C015 -178.5(3)
C007 N003 C013 C006 -10.2(5)
C004 C006 C013 N003 9.4(5)
C019 C014 C015 C012 0.0(5)
C008 C012 C015 C014 -0.3(5)
N003 C007 C016 C020 -121.4(3)
C005 C007 C016 C020 56.9(4)
C005 C010 C017 C020 -53.4(4)
C011 O001 C018 C021 82.0(4)
C015 C014 C019 C009 -0.1(5)
C008 C009 C019 C014 0.5(5)
C010 C017 C020 C016 56.4(4)
C007 C016 C020 C017 -58.3(4)
